data_7014167
loop_
_publ_author_name
'Mokuolu, Q. Folashade'
'Duckmanton, Paul A.'
'Hitchcock, Peter B.'
'Wilson, Claire'
'Blake, Alexander J.'
'Shukla, Lena'
'Love, Jason B.'

_publ_section_title
;
 Early-late, mixed-metal compounds supported by amidophosphine ligands.
;
_journal_issue 13
_journal_name_full 'Dalton transactions (Cambridge, England : 2003)'
_journal_page_first 1960
_journal_page_last 1970
_journal_paper_doi 10.1039/b402409e
_journal_year 2004
_chemical_compound_source 'synthesis as described'
_chemical_formula_moiety '(C54 H68 Cl2 N2 P2 Pt1).2(C1 H2 Cl2)'
_chemical_formula_sum 'C56 H72 Cl6 N2 P2 Pt'
_chemical_formula_weight 1242.89
_chemical_name_common (PtCl2(P(C6H5)2(C6H4NHCHtBu2))2).2(CH2Cl2)
_chemical_name_systematic
;
?
;
_space_group_IT_number 2
_symmetry_cell_setting triclinic
_symmetry_Int_Tables_number 2
_symmetry_space_group_name_Hall '-P 1'
_symmetry_space_group_name_H-M 'P -1'
_atom_sites_solution_hydrogens geom
_atom_sites_solution_primary direct
_atom_sites_solution_secondary difmap
_audit_conform_dict_location ftp://ftp.iucr.org/cifdics/cif_core.dic
_audit_conform_dict_name cif_core.dic
_audit_conform_dict_version 2.1
_audit_creation_date 2001-05-11T11:29:54-00:00
_audit_creation_method 'WinGX routine CIF_UPDATE'
_cell_angle_alpha 114.459(2)
_cell_angle_beta 99.179(4)
_cell_angle_gamma 95.075(4)
_cell_formula_units_Z 2
_cell_length_a 14.2195(6)
_cell_length_b 14.8092(9)
_cell_length_c 15.4020(11)
_cell_measurement_reflns_used 14284
_cell_measurement_temperature 173(2)
_cell_measurement_theta_max 25.028
_cell_measurement_theta_min 3.705
_cell_measurement_wavelength 0.71073
_cell_volume 2871.1(3)
_diffrn_ambient_temperature 173(2)
_diffrn_measured_fraction_theta_full 0.971
_diffrn_measured_fraction_theta_max 0.971
_diffrn_measurement_device KappaCCD
_diffrn_measurement_method CCD
_diffrn_radiation_monochromator graphite
_diffrn_radiation_probe x-ray
_diffrn_radiation_type MoK\a
_diffrn_radiation_wavelength 0.71073
_diffrn_reflns_av_R_equivalents 0.086
_diffrn_reflns_av_unetI/netI 0.1251
_diffrn_reflns_limit_h_max 16
_diffrn_reflns_limit_h_min -14
_diffrn_reflns_limit_k_max 15
_diffrn_reflns_limit_k_min -17
_diffrn_reflns_limit_l_max 17
_diffrn_reflns_limit_l_min -18
_diffrn_reflns_number 19811
_diffrn_reflns_theta_full 25.04
_diffrn_reflns_theta_max 25.04
_diffrn_reflns_theta_min 3.71
_exptl_absorpt_coefficient_mu 2.815
_exptl_absorpt_correction_T_max 0.952
_exptl_absorpt_correction_T_min 0.863
_exptl_absorpt_correction_type multi-scan
_exptl_absorpt_process_details
;
[c.f. r.h. blessing, acta cryst. (1995), a51, 33-38]
;
_exptl_crystal_colour colourless
_exptl_crystal_density_diffrn 1.438
_exptl_crystal_density_method 'not measured'
_exptl_crystal_description needle
_exptl_crystal_F_000 1264
_exptl_crystal_size_max 0.1
_exptl_crystal_size_mid 0.02
_exptl_crystal_size_min 0.02
_refine_diff_density_max 1.502
_refine_diff_density_min -1.367
_refine_diff_density_rms 0.16
_refine_ls_extinction_method none
_refine_ls_goodness_of_fit_ref 1.011
_refine_ls_hydrogen_treatment riding
_refine_ls_matrix_type full
_refine_ls_number_parameters 604
_refine_ls_number_reflns 9870
_refine_ls_number_restraints 6
_refine_ls_restrained_S_all 1.013
_refine_ls_R_factor_all 0.0966
_refine_ls_R_factor_gt 0.0618
_refine_ls_shift/su_max 0.001
_refine_ls_shift/su_mean 0
_refine_ls_structure_factor_coef Fsqd
_refine_ls_weighting_details 'calc w=1/[\s^2^(Fo^2^)+(0.0282P)^2^+11.2447P] where P=(Fo^2^+2Fc^2^)/3'
_refine_ls_weighting_scheme calc
_refine_ls_wR_factor_gt 0.1153
_refine_ls_wR_factor_ref 0.1295
_reflns_number_gt 7288
_reflns_number_total 9870
_reflns_threshold_expression >2sigma(I)
_cod_data_source_file b402409e.txt
_cod_data_source_block may1501
_cod_original_sg_symbol_H-M P-1
_cod_database_code 7014167

loop_
_symmetry_equiv_pos_as_xyz
'x, y, z'
'-x, -y, -z'

loop_
_atom_site_label
_atom_site_type_symbol
_atom_site_fract_x
_atom_site_fract_y
_atom_site_fract_z
_atom_site_U_iso_or_equiv
_atom_site_adp_type
_atom_site_occupancy
_atom_site_symmetry_multiplicity
_atom_site_calc_flag
_atom_site_refinement_flags
_atom_site_disorder_assembly
_atom_site_disorder_group
Pt Pt 0.81155(2) 0.83393(2) 0.55650(3) 0.02221(11) Uani 1 1 d . A 1
Cl1 Cl 0.75500(14) 0.86080(16) 0.41711(16) 0.0308(5) Uani 1 1 d . A 1
Cl2 Cl 0.83174(16) 0.67414(15) 0.44912(17) 0.0362(5) Uani 1 1 d . A 1
P1 P 0.87619(14) 0.80574(16) 0.68453(17) 0.0251(5) Uani 1 1 d . A 1
P2 P 0.77963(14) 0.98990(16) 0.64393(17) 0.0231(5) Uani 1 1 d . A 1
N1 N 0.5309(5) 0.7950(5) 0.7420(6) 0.0358(19) Uani 1 1 d . A 1
H1 H 0.5232 0.8331 0.711 0.043 Uiso 1 1 calc R A 1
N2 N 0.4864(5) 1.1777(5) 0.7107(6) 0.0345(18) Uani 1 1 d . A 1
H2 H 0.4295 1.1825 0.6824 0.041 Uiso 1 1 calc R A 1
C1 C 0.9207(6) 0.6864(6) 0.6567(7) 0.034(2) Uani 1 1 d . A 1
C2 C 0.8529(7) 0.5995(7) 0.6256(8) 0.044(3) Uani 1 1 d . A 1
H2' H 0.7858 0.6029 0.6176 0.053 Uiso 1 1 calc R A 1
C3 C 0.8835(8) 0.5074(8) 0.6063(9) 0.059(3) Uani 1 1 d . A 1
H3 H 0.8373 0.448 0.5846 0.071 Uiso 1 1 calc R A 1
C4 C 0.9804(8) 0.5031(8) 0.6186(12) 0.091(5) Uani 1 1 d . A 1
H4 H 1.0019 0.4411 0.6079 0.109 Uiso 1 1 calc R A 1
C5 C 1.0461(8) 0.5888(8) 0.6466(11) 0.088(5) Uani 1 1 d . A 1
H5 H 1.1131 0.5852 0.6532 0.106 Uiso 1 1 calc R A 1
C6 C 1.0168(6) 0.6805(7) 0.6655(9) 0.058(3) Uani 1 1 d . A 1
H6 H 1.0633 0.7391 0.6845 0.07 Uiso 1 1 calc R A 1
C7 C 0.9842(5) 0.8997(6) 0.7562(6) 0.0255(19) Uani 1 1 d . A 1
C8 C 1.0137(6) 0.9406(6) 0.8568(7) 0.033(2) Uani 1 1 d . A 1
H8 H 0.9753 0.9214 0.8934 0.039 Uiso 1 1 calc R A 1
C9 C 1.0998(6) 1.0100(7) 0.9051(7) 0.038(2) Uani 1 1 d . A 1
H9 H 1.1201 1.0373 0.9741 0.045 Uiso 1 1 calc R A 1
C10 C 1.1548(6) 1.0382(7) 0.8517(8) 0.041(2) Uani 1 1 d . A 1
H10 H 1.2131 1.0856 0.8845 0.049 Uiso 1 1 calc R A 1
C11 C 1.1264(6) 0.9984(7) 0.7504(7) 0.037(2) Uani 1 1 d . A 1
H11 H 1.1643 1.0185 0.7139 0.044 Uiso 1 1 calc R A 1
C12 C 1.0416(5) 0.9289(6) 0.7042(7) 0.030(2) Uani 1 1 d . A 1
H12 H 1.0222 0.9005 0.635 0.035 Uiso 1 1 calc R A 1
C13 C 0.7924(5) 0.7987(6) 0.7604(6) 0.0262(19) Uani 1 1 d . A 1
C14 C 0.6962(5) 0.8017(5) 0.7290(6) 0.0226(18) Uani 1 1 d . A 1
H14 H 0.6783 0.8133 0.6729 0.027 Uiso 1 1 calc R A 1
C15 C 0.6244(6) 0.7881(6) 0.7776(6) 0.028(2) Uani 1 1 d . A 1
C16 C 0.6543(6) 0.7704(7) 0.8587(7) 0.036(2) Uani 1 1 d . A 1
H16 H 0.6081 0.7621 0.8942 0.043 Uiso 1 1 calc R A 1
C17 C 0.7488(6) 0.7645(7) 0.8886(7) 0.036(2) Uani 1 1 d . A 1
H17 H 0.7663 0.7502 0.9432 0.043 Uiso 1 1 calc R A 1
C18 C 0.8194(6) 0.7790(6) 0.8405(7) 0.031(2) Uani 1 1 d . A 1
H18 H 0.8848 0.7756 0.8621 0.037 Uiso 1 1 calc R A 1
C19 C 0.4438(6) 0.7430(7) 0.7524(7) 0.037(2) Uani 1 1 d . A 1
H19 H 0.4656 0.7244 0.8069 0.045 Uiso 1 1 calc R A 1
C20 C 0.4065(7) 0.6412(8) 0.6590(8) 0.054(3) Uani 1 1 d . A 1
C21 C 0.3643(14) 0.6494(11) 0.5659(12) 0.148(9) Uani 1 1 d . A 1
H21A H 0.4103 0.6953 0.5555 0.222 Uiso 1 1 calc R A 1
H21B H 0.3036 0.6756 0.5721 0.222 Uiso 1 1 calc R A 1
H21C H 0.3519 0.5828 0.5103 0.222 Uiso 1 1 calc R A 1
C22 C 0.4924(8) 0.5845(8) 0.6400(9) 0.060(3) Uani 1 1 d . A 1
H22A H 0.543 0.6245 0.6279 0.09 Uiso 1 1 calc R A 1
H22B H 0.4705 0.5193 0.5828 0.09 Uiso 1 1 calc R A 1
H22C H 0.5184 0.5738 0.6972 0.09 Uiso 1 1 calc R A 1
C23 C 0.3340(8) 0.5699(9) 0.6769(13) 0.101(6) Uani 1 1 d . A 1
H23A H 0.2756 0.5995 0.6889 0.152 Uiso 1 1 calc R A 1
H23B H 0.3636 0.5605 0.7338 0.152 Uiso 1 1 calc R A 1
H23C H 0.3167 0.5047 0.6192 0.152 Uiso 1 1 calc R A 1
C24 C 0.3757(6) 0.8216(9) 0.7902(8) 0.049(3) Uani 1 1 d . A 1
C25 C 0.3490(10) 0.8740(11) 0.7263(10) 0.091(5) Uani 1 1 d . A 1
H25A H 0.3136 0.8242 0.6614 0.137 Uiso 1 1 calc R A 1
H25B H 0.4079 0.9086 0.7204 0.137 Uiso 1 1 calc R A 1
H25C H 0.3082 0.9233 0.7558 0.137 Uiso 1 1 calc R A 1
C26 C 0.4296(8) 0.9046(8) 0.8887(10) 0.071(4) Uani 1 1 d . A 1
H26A H 0.4489 0.8751 0.9338 0.106 Uiso 1 1 calc R A 1
H26B H 0.3873 0.9533 0.9154 0.106 Uiso 1 1 calc R A 1
H26C H 0.4873 0.9388 0.8804 0.106 Uiso 1 1 calc R A 1
C27 C 0.2829(8) 0.7798(10) 0.8080(10) 0.076(4) Uani 1 1 d . A 1
H27A H 0.2448 0.7259 0.7465 0.115 Uiso 1 1 calc R A 1
H27B H 0.2452 0.8337 0.8331 0.115 Uiso 1 1 calc R A 1
H27C H 0.2988 0.7528 0.8558 0.115 Uiso 1 1 calc R A 1
C28 C 0.8320(6) 1.0778(6) 0.6026(6) 0.0251(19) Uani 1 1 d . A 1
C29 C 0.7805(6) 1.1450(6) 0.5798(7) 0.035(2) Uani 1 1 d . A 1
H29 H 0.7146 1.1446 0.5845 0.042 Uiso 1 1 calc R A 1
C30 C 0.8241(6) 1.2106(7) 0.5510(7) 0.040(2) Uani 1 1 d . A 1
H30 H 0.7876 1.2543 0.5346 0.049 Uiso 1 1 calc R A 1
C31 C 0.9206(7) 1.2148(7) 0.5452(7) 0.041(2) Uani 1 1 d . A 1
H31 H 0.9503 1.2609 0.5253 0.049 Uiso 1 1 calc R A 1
C32 C 0.9732(6) 1.1504(7) 0.5690(7) 0.036(2) Uani 1 1 d . A 1
H32 H 1.04 1.154 0.5677 0.043 Uiso 1 1 calc R A 1
C33 C 0.9286(6) 1.0812(7) 0.5946(7) 0.036(2) Uani 1 1 d . A 1
H33 H 0.9644 1.035 0.6069 0.043 Uiso 1 1 calc R A 1
C34 C 0.8199(6) 1.0577(6) 0.7772(6) 0.0273(19) Uani 1 1 d . A 1
C35 C 0.9068(6) 1.1257(6) 0.8211(7) 0.033(2) Uani 1 1 d . A 1
H35 H 0.948 1.1362 0.7821 0.039 Uiso 1 1 calc R A 1
C36 C 0.9327(7) 1.1778(7) 0.9219(7) 0.042(2) Uani 1 1 d . A 1
H36 H 0.9922 1.2236 0.9513 0.051 Uiso 1 1 calc R A 1
C37 C 0.8746(7) 1.1649(8) 0.9804(8) 0.046(3) Uani 1 1 d . A 1
H37 H 0.8932 1.2019 1.0494 0.055 Uiso 1 1 calc R A 1
C38 C 0.7892(7) 1.0977(7) 0.9379(7) 0.043(2) Uani 1 1 d . A 1
H38 H 0.7488 1.0877 0.9778 0.051 Uiso 1 1 calc R A 1
C39 C 0.7619(6) 1.0445(7) 0.8377(7) 0.036(2) Uani 1 1 d . A 1
H39 H 0.7027 0.9982 0.8093 0.043 Uiso 1 1 calc R A 1
C40 C 0.6500(5) 0.9916(6) 0.6272(6) 0.0235(19) Uani 1 1 d . A 1
C41 C 0.6191(5) 1.0822(6) 0.6802(6) 0.027(2) Uani 1 1 d . A 1
H41 H 0.6652 1.1395 0.7254 0.032 Uiso 1 1 calc R A 1
C42 C 0.5197(6) 1.0885(6) 0.6666(6) 0.0258(19) Uani 1 1 d . A 1
C43 C 0.4533(5) 1.0007(6) 0.6033(6) 0.0256(19) Uani 1 1 d . A 1
H43 H 0.3859 1.0022 0.5944 0.031 Uiso 1 1 calc R A 1
C44 C 0.4861(6) 0.9122(6) 0.5539(6) 0.028(2) Uani 1 1 d . A 1
H44 H 0.44 0.8537 0.5112 0.034 Uiso 1 1 calc R A 1
C45 C 0.5834(5) 0.9054(6) 0.5640(6) 0.0237(19) Uani 1 1 d . A 1
H45 H 0.604 0.8437 0.5289 0.028 Uiso 1 1 calc R A 1
C46 C 0.5371(6) 1.2649(6) 0.8003(7) 0.032(2) Uani 1 1 d . A 1
H46 H 0.605 1.2527 0.8127 0.038 Uiso 1 1 calc R A 1
C47 C 0.5443(7) 1.3592(7) 0.7764(8) 0.044(3) Uani 1 1 d . A 1
C48 C 0.5958(9) 1.4574(8) 0.8635(9) 0.075(4) Uani 1 1 d . A 1
H48A H 0.6592 1.448 0.891 0.112 Uiso 1 1 calc R A 1
H48B H 0.557 1.4765 0.9135 0.112 Uiso 1 1 calc R A 1
H48C H 0.6044 1.5107 0.842 0.112 Uiso 1 1 calc R A 1
C49 C 0.4457(9) 1.3757(9) 0.7336(11) 0.084(5) Uani 1 1 d . A 1
H49A H 0.412 1.3131 0.6775 0.126 Uiso 1 1 calc R A 1
H49B H 0.4553 1.4292 0.7125 0.126 Uiso 1 1 calc R A 1
H49C H 0.4068 1.3951 0.7835 0.126 Uiso 1 1 calc R A 1
C50 C 0.6052(9) 1.3368(9) 0.6976(9) 0.072(4) Uani 1 1 d . A 1
H50A H 0.6688 1.3258 0.7225 0.108 Uiso 1 1 calc R A 1
H50B H 0.6131 1.3941 0.6815 0.108 Uiso 1 1 calc R A 1
H50C H 0.5722 1.2763 0.6388 0.108 Uiso 1 1 calc R A 1
C51 C 0.4949(7) 1.2665(8) 0.8894(7) 0.045(3) Uani 1 1 d . A 1
C52 C 0.5651(9) 1.3358(10) 0.9864(9) 0.073(4) Uani 1 1 d . A 1
H52A H 0.6287 1.3153 0.9859 0.109 Uiso 1 1 calc R A 1
H52B H 0.5405 1.3308 1.0405 0.109 Uiso 1 1 calc R A 1
H52C H 0.5707 1.4055 0.9948 0.109 Uiso 1 1 calc R A 1
C53 C 0.3957(8) 1.2966(10) 0.8901(9) 0.078(4) Uani 1 1 d . A 1
H53A H 0.3997 1.365 0.8951 0.117 Uiso 1 1 calc R A 1
H53B H 0.373 1.2945 0.9462 0.117 Uiso 1 1 calc R A 1
H53C H 0.3503 1.2497 0.8296 0.117 Uiso 1 1 calc R A 1
C54 C 0.4859(11) 1.1610(9) 0.8826(10) 0.082(4) Uani 1 1 d . A 1
H54A H 0.5494 1.14 0.8828 0.124 Uiso 1 1 calc R A 1
H54B H 0.4404 1.1145 0.822 0.124 Uiso 1 1 calc R A 1
H54C H 0.4622 1.1601 0.9386 0.124 Uiso 1 1 calc R A 1
C55 C 0.8491(10) 0.6461(8) 0.2182(10) 0.080(4) Uani 1 1 d D B 2
H55A H 0.8095 0.679 0.266 0.096 Uiso 1 1 calc R B 2
H55B H 0.9135 0.6482 0.2553 0.096 Uiso 1 1 calc R B 2
Cl3 Cl 0.7949(3) 0.5215(3) 0.1468(4) 0.1180(15) Uani 1 1 d D B 2
Cl4 Cl 0.8626(3) 0.7134(3) 0.1509(3) 0.1024(13) Uani 1 1 d D B 2
C56 C 0.907(3) 0.4915(11) 0.929(2) 0.59(6) Uani 1 1 d D C 2
H56A H 0.8532 0.5069 0.9628 0.71 Uiso 1 1 calc R C 2
H56B H 0.9663 0.5001 0.977 0.71 Uiso 1 1 calc R C 2
Cl5 Cl 0.8812(4) 0.3717(4) 0.8398(6) 0.204(3) Uani 1 1 d D C 2
Cl6 Cl 0.9242(11) 0.5690(6) 0.8772(6) 0.333(7) Uani 1 1 d D C 2

loop_
_atom_site_aniso_label
_atom_site_aniso_U_11
_atom_site_aniso_U_22
_atom_site_aniso_U_33
_atom_site_aniso_U_23
_atom_site_aniso_U_13
_atom_site_aniso_U_12
Pt 0.01876(17) 0.02115(18) 0.0266(2) 0.00917(14) 0.00638(12) 0.00658(11)
Cl1 0.0283(11) 0.0340(13) 0.0283(13) 0.0114(11) 0.0053(9) 0.0097(9)
Cl2 0.0436(13) 0.0222(12) 0.0401(15) 0.0086(11) 0.0125(10) 0.0107(9)
P1 0.0185(11) 0.0254(12) 0.0339(14) 0.0133(11) 0.0087(9) 0.0082(9)
P2 0.0207(11) 0.0225(12) 0.0274(13) 0.0105(10) 0.0078(9) 0.0078(8)
N1 0.030(4) 0.036(5) 0.055(6) 0.032(4) 0.009(4) 0.009(3)
N2 0.030(4) 0.025(4) 0.041(5) 0.006(4) 0.007(3) 0.015(3)
C1 0.036(5) 0.025(5) 0.041(6) 0.014(5) 0.006(4) 0.012(4)
C2 0.034(5) 0.032(6) 0.064(8) 0.020(5) 0.004(5) 0.008(4)
C3 0.052(7) 0.035(6) 0.079(9) 0.022(6) -0.007(6) 0.005(5)
C4 0.058(8) 0.029(7) 0.167(16) 0.031(8) -0.001(8) 0.022(6)
C5 0.034(6) 0.041(7) 0.160(15) 0.024(8) -0.008(7) 0.017(5)
C6 0.025(6) 0.031(6) 0.112(11) 0.026(6) 0.006(5) 0.013(4)
C7 0.026(5) 0.024(5) 0.030(5) 0.016(4) 0.003(4) 0.008(3)
C8 0.028(5) 0.032(5) 0.042(6) 0.018(5) 0.009(4) 0.008(4)
C9 0.038(5) 0.035(6) 0.029(6) 0.007(5) -0.002(4) 0.006(4)
C10 0.023(5) 0.040(6) 0.057(8) 0.020(6) 0.003(5) 0.005(4)
C11 0.029(5) 0.039(6) 0.050(7) 0.023(5) 0.014(4) 0.011(4)
C12 0.022(4) 0.032(5) 0.026(5) 0.007(4) 0.002(4) 0.000(4)
C13 0.023(5) 0.023(5) 0.034(6) 0.014(4) 0.009(4) 0.003(3)
C14 0.021(4) 0.013(4) 0.029(5) 0.004(4) 0.008(4) 0.004(3)
C15 0.025(5) 0.025(5) 0.033(6) 0.014(4) 0.007(4) 0.001(3)
C16 0.030(5) 0.049(6) 0.028(6) 0.017(5) 0.009(4) -0.003(4)
C17 0.038(5) 0.043(6) 0.035(6) 0.028(5) 0.002(4) 0.005(4)
C18 0.027(5) 0.031(5) 0.041(6) 0.023(5) 0.004(4) 0.003(4)
C19 0.022(5) 0.051(6) 0.051(7) 0.034(6) 0.005(4) 0.004(4)
C20 0.045(6) 0.050(7) 0.061(8) 0.033(6) -0.022(5) -0.003(5)
C21 0.210(19) 0.058(10) 0.110(15) 0.033(10) -0.105(13) -0.021(11)
C22 0.062(7) 0.038(6) 0.065(9) 0.008(6) 0.018(6) -0.001(5)
C23 0.037(7) 0.060(9) 0.218(19) 0.074(11) 0.024(9) 0.001(6)
C24 0.024(5) 0.079(8) 0.068(8) 0.050(7) 0.017(5) 0.020(5)
C25 0.115(11) 0.142(13) 0.096(11) 0.095(11) 0.076(9) 0.096(10)
C26 0.052(7) 0.051(7) 0.098(11) 0.019(8) 0.024(7) 0.009(6)
C27 0.054(8) 0.087(10) 0.076(10) 0.020(8) 0.034(7) 0.000(6)
C28 0.028(5) 0.017(4) 0.022(5) 0.001(4) 0.004(4) 0.001(3)
C29 0.028(5) 0.035(5) 0.049(7) 0.023(5) 0.014(4) 0.006(4)
C30 0.042(6) 0.034(6) 0.052(7) 0.024(5) 0.010(5) 0.011(4)
C31 0.051(6) 0.040(6) 0.037(6) 0.020(5) 0.015(5) -0.001(5)
C32 0.031(5) 0.041(6) 0.039(6) 0.020(5) 0.011(4) 0.004(4)
C33 0.020(5) 0.042(6) 0.052(7) 0.027(5) 0.006(4) 0.010(4)
C34 0.028(5) 0.028(5) 0.032(5) 0.018(4) 0.006(4) 0.013(4)
C35 0.035(5) 0.034(5) 0.028(6) 0.012(5) 0.006(4) 0.006(4)
C36 0.040(6) 0.039(6) 0.031(6) 0.004(5) -0.006(4) 0.003(4)
C37 0.055(7) 0.045(6) 0.031(6) 0.009(5) 0.007(5) 0.021(5)
C38 0.058(7) 0.037(6) 0.025(6) 0.005(5) 0.006(5) 0.011(5)
C39 0.037(5) 0.029(5) 0.042(6) 0.016(5) 0.008(4) 0.012(4)
C40 0.024(4) 0.021(5) 0.036(5) 0.021(4) 0.008(4) 0.010(3)
C41 0.020(4) 0.022(5) 0.033(5) 0.008(4) 0.005(4) 0.002(3)
C42 0.026(5) 0.025(5) 0.027(5) 0.011(4) 0.009(4) 0.006(4)
C43 0.015(4) 0.039(5) 0.030(5) 0.019(4) 0.009(4) 0.013(4)
C44 0.032(5) 0.029(5) 0.026(5) 0.015(4) 0.005(4) 0.002(4)
C45 0.018(4) 0.031(5) 0.031(5) 0.018(4) 0.011(3) 0.009(3)
C46 0.031(5) 0.021(5) 0.033(6) 0.002(4) 0.006(4) 0.009(4)
C47 0.050(6) 0.027(6) 0.040(7) 0.003(5) 0.007(5) 0.005(4)
C48 0.100(10) 0.031(6) 0.071(10) 0.003(6) 0.021(7) -0.004(6)
C49 0.077(9) 0.053(8) 0.137(14) 0.062(9) 0.000(8) 0.020(6)
C50 0.099(10) 0.053(8) 0.065(9) 0.020(7) 0.039(8) 0.005(7)
C51 0.053(6) 0.050(7) 0.038(6) 0.020(5) 0.025(5) 0.020(5)
C52 0.081(9) 0.083(9) 0.045(8) 0.018(7) 0.008(6) 0.030(7)
C53 0.057(8) 0.107(11) 0.071(10) 0.030(8) 0.038(7) 0.026(7)
C54 0.138(13) 0.066(9) 0.067(10) 0.037(8) 0.057(9) 0.035(8)
C55 0.087(9) 0.078(10) 0.061(9) 0.025(8) 0.007(7) -0.008(7)
Cl3 0.129(4) 0.073(3) 0.128(4) 0.025(3) 0.029(3) -0.001(2)
Cl4 0.070(2) 0.140(4) 0.130(4) 0.093(3) 0.025(2) 0.005(2)
C56 0.37(5) 0.08(2) 1.20(16) 0.09(5) 0.39(8) -0.05(3)
Cl5 0.152(5) 0.098(4) 0.297(9) 0.060(5) -0.049(5) 0.019(3)
Cl6 0.69(2) 0.114(6) 0.152(7) 0.053(5) 0.003(10) 0.027(9)

loop_
_atom_type_symbol
_atom_type_description
_atom_type_scat_dispersion_real
_atom_type_scat_dispersion_imag
_atom_type_scat_source
C C 0.0033 0.0016 'International Tables Vol C Tables 4.2.6.8 and 6.1.1.4'
H H 0 0 'International Tables Vol C Tables 4.2.6.8 and 6.1.1.4'
Cl Cl 0.1484 0.1585 'International Tables Vol C Tables 4.2.6.8 and 6.1.1.4'
N N 0.0061 0.0033 'International Tables Vol C Tables 4.2.6.8 and 6.1.1.4'
P P 0.1023 0.0942 'International Tables Vol C Tables 4.2.6.8 and 6.1.1.4'
Pt Pt -1.7033 8.3905 'International Tables Vol C Tables 4.2.6.8 and 6.1.1.4'

loop_
_geom_angle_atom_site_label_1
_geom_angle_atom_site_label_2
_geom_angle_atom_site_label_3
_geom_angle
_geom_angle_site_symmetry_1
_geom_angle_site_symmetry_3
_geom_angle_publ_flag
P1 Pt P2 97.16(8) . . ?
P1 Pt Cl2 90.09(8) . . ?
P2 Pt Cl2 172.57(8) . . ?
P1 Pt Cl1 175.41(7) . . ?
P2 Pt Cl1 85.51(8) . . ?
Cl2 Pt Cl1 87.36(8) . . ?
C13 P1 C7 111.7(4) . . ?
C13 P1 C1 100.6(4) . . ?
C7 P1 C1 103.0(4) . . ?
C13 P1 Pt 114.6(3) . . ?
C7 P1 Pt 109.3(3) . . ?
C1 P1 Pt 117.0(3) . . ?
C28 P2 C40 107.1(4) . . ?
C28 P2 C34 102.7(4) . . ?
C40 P2 C34 101.8(4) . . ?
C28 P2 Pt 109.6(3) . . ?
C40 P2 Pt 111.8(3) . . ?
C34 P2 Pt 122.7(3) . . ?
C15 N1 C19 124.3(7) . . ?
C42 N2 C46 125.9(7) . . ?
C6 C1 C2 119.7(8) . . ?
C6 C1 P1 122.5(7) . . ?
C2 C1 P1 117.9(6) . . ?
C1 C2 C3 119.9(9) . . ?
C4 C3 C2 119.8(10) . . ?
C5 C4 C3 119.5(10) . . ?
C4 C5 C6 121.2(10) . . ?
C1 C6 C5 119.8(9) . . ?
C8 C7 C12 118.6(8) . . ?
C8 C7 P1 124.9(6) . . ?
C12 C7 P1 116.5(7) . . ?
C7 C8 C9 120.7(8) . . ?
C10 C9 C8 119.4(9) . . ?
C9 C10 C11 121.0(9) . . ?
C12 C11 C10 118.5(8) . . ?
C11 C12 C7 121.8(9) . . ?
C14 C13 C18 119.7(7) . . ?
C14 C13 P1 117.7(6) . . ?
C18 C13 P1 122.1(6) . . ?
C13 C14 C15 122.1(8) . . ?
N1 C15 C16 125.7(7) . . ?
N1 C15 C14 117.7(8) . . ?
C16 C15 C14 116.6(7) . . ?
C17 C16 C15 121.7(8) . . ?
C16 C17 C18 121.2(8) . . ?
C13 C18 C17 118.6(7) . . ?
N1 C19 C20 109.3(8) . . ?
N1 C19 C24 107.9(7) . . ?
C20 C19 C24 121.2(8) . . ?
C21 C20 C22 107.5(12) . . ?
C21 C20 C23 109.8(11) . . ?
C22 C20 C23 103.4(8) . . ?
C21 C20 C19 116.0(9) . . ?
C22 C20 C19 107.8(7) . . ?
C23 C20 C19 111.5(10) . . ?
C25 C24 C27 108.0(9) . . ?
C25 C24 C26 105.5(11) . . ?
C27 C24 C26 105.9(9) . . ?
C25 C24 C19 114.4(8) . . ?
C27 C24 C19 114.4(9) . . ?
C26 C24 C19 107.9(8) . . ?
C33 C28 C29 117.5(7) . . ?
C33 C28 P2 119.2(6) . . ?
C29 C28 P2 123.3(6) . . ?
C30 C29 C28 120.8(8) . . ?
C29 C30 C31 121.2(9) . . ?
C30 C31 C32 118.9(8) . . ?
C33 C32 C31 120.1(8) . . ?
C32 C33 C28 121.4(8) . . ?
C35 C34 C39 118.1(8) . . ?
C35 C34 P2 121.6(6) . . ?
C39 C34 P2 120.2(7) . . ?
C36 C35 C34 119.6(8) . . ?
C37 C36 C35 121.7(9) . . ?
C36 C37 C38 119.1(10) . . ?
C37 C38 C39 120.4(10) . . ?
C38 C39 C34 121.1(9) . . ?
C45 C40 C41 120.8(7) . . ?
C45 C40 P2 121.0(6) . . ?
C41 C40 P2 118.2(6) . . ?
C40 C41 C42 120.3(8) . . ?
N2 C42 C43 119.3(7) . . ?
N2 C42 C41 122.4(8) . . ?
C43 C42 C41 118.2(7) . . ?
C44 C43 C42 120.0(7) . . ?
C43 C44 C45 122.6(8) . . ?
C44 C45 C40 118.0(7) . . ?
N2 C46 C51 109.9(7) . . ?
N2 C46 C47 107.3(7) . . ?
C51 C46 C47 121.5(7) . . ?
C48 C47 C49 108.8(9) . . ?
C48 C47 C50 107.1(9) . . ?
C49 C47 C50 107.2(10) . . ?
C48 C47 C46 113.8(9) . . ?
C49 C47 C46 113.2(8) . . ?
C50 C47 C46 106.3(8) . . ?
C54 C51 C53 107.9(10) . . ?
C54 C51 C52 107.0(10) . . ?
C53 C51 C52 109.8(9) . . ?
C54 C51 C46 107.6(8) . . ?
C53 C51 C46 113.6(9) . . ?
C52 C51 C46 110.7(9) . . ?
Cl4 C55 Cl3 113.2(8) . . ?
Cl6 C56 Cl5 108.5(16) . . ?

loop_
_geom_bond_atom_site_label_1
_geom_bond_atom_site_label_2
_geom_bond_distance
_geom_bond_site_symmetry_2
_geom_bond_publ_flag
Pt P1 2.254(2) . ?
Pt P2 2.271(2) . ?
Pt Cl2 2.334(2) . ?
Pt Cl1 2.372(2) . ?
P1 C13 1.822(8) . ?
P1 C7 1.823(8) . ?
P1 C1 1.834(8) . ?
P2 C28 1.822(8) . ?
P2 C40 1.824(7) . ?
P2 C34 1.835(9) . ?
N1 C15 1.384(10) . ?
N1 C19 1.467(10) . ?
N2 C42 1.379(10) . ?
N2 C46 1.461(11) . ?
C1 C6 1.365(12) . ?
C1 C2 1.392(12) . ?
C2 C3 1.395(13) . ?
C3 C4 1.372(14) . ?
C4 C5 1.371(15) . ?
C5 C6 1.383(13) . ?
C7 C8 1.383(12) . ?
C7 C12 1.390(11) . ?
C8 C9 1.401(12) . ?
C9 C10 1.376(13) . ?
C10 C11 1.393(13) . ?
C11 C12 1.386(12) . ?
C13 C14 1.386(11) . ?
C13 C18 1.387(12) . ?
C14 C15 1.406(10) . ?
C15 C16 1.389(12) . ?
C16 C17 1.372(12) . ?
C17 C18 1.391(11) . ?
C19 C20 1.563(14) . ?
C19 C24 1.565(13) . ?
C20 C21 1.521(17) . ?
C20 C22 1.541(14) . ?
C20 C23 1.546(15) . ?
C24 C25 1.510(14) . ?
C24 C27 1.520(13) . ?
C24 C26 1.523(16) . ?
C28 C33 1.398(11) . ?
C28 C29 1.409(11) . ?
C29 C30 1.366(12) . ?
C30 C31 1.387(12) . ?
C31 C32 1.390(12) . ?
C32 C33 1.380(12) . ?
C34 C35 1.396(12) . ?
C34 C39 1.398(12) . ?
C35 C36 1.384(12) . ?
C36 C37 1.373(13) . ?
C37 C38 1.374(13) . ?
C38 C39 1.379(13) . ?
C40 C45 1.392(11) . ?
C40 C41 1.404(10) . ?
C41 C42 1.411(11) . ?
C42 C43 1.404(11) . ?
C43 C44 1.382(11) . ?
C44 C45 1.385(10) . ?
C46 C51 1.577(12) . ?
C46 C47 1.583(13) . ?
C47 C48 1.528(14) . ?
C47 C49 1.536(14) . ?
C47 C50 1.545(14) . ?
C51 C54 1.515(14) . ?
C51 C53 1.517(14) . ?
C51 C52 1.535(15) . ?
C55 Cl4 1.727(11) . ?
C55 Cl3 1.734(10) . ?
C56 Cl6 1.664(18) . ?
C56 Cl5 1.693(17) . ?
